data_7056948
loop_
_publ_author_name
'Kole\<sa Dobravc, Tanja'
'Maejima, Keiichi'
'Yoshikawa, Yutaka'
'Meden, Anton'
'Yasui, Hiroyuki'
'Perdih, Franc'

_publ_section_title
;
 Bis(picolinato) complexes of vanadium and zinc as potential antidiabetic
 agents: synthesis, structural elucidation and in vitro insulin-mimetic
 activity study
;
_journal_name_full 'New Journal of Chemistry'
_journal_paper_doi 10.1039/C7NJ04189F
_journal_year 2018
_chemical_formula_moiety 'C12 H8 N2 O8 V, H2 O, H4 N'
_chemical_formula_sum 'C12 H14 N3 O9 V'
_chemical_formula_weight 395.20
_space_group_crystal_system monoclinic
_space_group_IT_number 15
_space_group_name_Hall '-C 2yc'
_space_group_name_H-M_alt 'C 1 2/c 1'
_symmetry_space_group_name_Hall '-C 2yc'
_symmetry_space_group_name_H-M 'C 1 2/c 1'
_atom_sites_solution_hydrogens mixed
_audit_creation_method SHELXL-2014/7
_audit_update_record
;
2017-09-12 deposited with the CCDC.
2018-01-24 downloaded from the CCDC.
;
_cell_angle_alpha 90
_cell_angle_beta 104.392(2)
_cell_angle_gamma 90
_cell_formula_units_Z 4
_cell_length_a 8.0697(3)
_cell_length_b 13.0146(5)
_cell_length_c 15.4733(6)
_cell_measurement_reflns_used 1863
_cell_measurement_temperature 293(2)
_cell_measurement_theta_max 27.48
_cell_measurement_theta_min 0.41
_cell_volume 1574.07(10)
_computing_cell_refinement 'DENZO-SMN (Otwinowski & Minor, 1997)'
_computing_data_collection 'KappaCCD Reference Manual (Nonius, 1998)'
_computing_data_reduction 'DENZO-SMN (Otwinowski & Minor, 1997)'
_computing_structure_refinement 'SHELXL-2014/7 (Sheldrick, 2015)'
_computing_structure_solution 'SIR97 (Altomare et al., 1999)'
_diffrn_ambient_temperature 293(2)
_diffrn_detector_area_resol_mean 0.055
_diffrn_measured_fraction_theta_full 0.983
_diffrn_measured_fraction_theta_max 0.986
_diffrn_measurement_device_type
;
Nonius KappaCCD area-detector diffractometer
;
_diffrn_measurement_method '\w scans'
_diffrn_radiation_monochromator graphite
_diffrn_radiation_source 'fine-focus sealed tube'
_diffrn_radiation_type MoK\a
_diffrn_radiation_wavelength 0.71073
_diffrn_reflns_av_R_equivalents 0.0178
_diffrn_reflns_av_unetI/netI 0.0240
_diffrn_reflns_Laue_measured_fraction_full 0.983
_diffrn_reflns_Laue_measured_fraction_max 0.986
_diffrn_reflns_limit_h_max 10
_diffrn_reflns_limit_h_min -10
_diffrn_reflns_limit_k_max 16
_diffrn_reflns_limit_k_min -16
_diffrn_reflns_limit_l_max 20
_diffrn_reflns_limit_l_min -20
_diffrn_reflns_number 3471
_diffrn_reflns_point_group_measured_fraction_full 0.983
_diffrn_reflns_point_group_measured_fraction_max 0.986
_diffrn_reflns_theta_full 25.242
_diffrn_reflns_theta_max 27.518
_diffrn_reflns_theta_min 3.585
_exptl_absorpt_coefficient_mu 0.686
_exptl_absorpt_correction_T_max 0.9864
_exptl_absorpt_correction_T_min 0.7256
_exptl_absorpt_correction_type multi-scan
_exptl_absorpt_process_details 'SCALEPACK (Otwinowski & Minor, 1997)'
_exptl_crystal_colour green
_exptl_crystal_density_diffrn 1.668
_exptl_crystal_description plate
_exptl_crystal_F_000 808
_exptl_crystal_size_max 0.500
_exptl_crystal_size_mid 0.200
_exptl_crystal_size_min 0.020
_refine_diff_density_max 0.570
_refine_diff_density_min -0.509
_refine_diff_density_rms 0.088
_refine_ls_extinction_coef 0.018(3)
_refine_ls_extinction_expression Fc^*^=kFc[1+0.001xFc^2^\l^3^/sin(2\q)]^-1/4^
_refine_ls_extinction_method 'SHELXL-2014/7 (Sheldrick, 2015)'
_refine_ls_goodness_of_fit_ref 1.170
_refine_ls_hydrogen_treatment mixed
_refine_ls_matrix_type full
_refine_ls_number_parameters 126
_refine_ls_number_reflns 1781
_refine_ls_number_restraints 11
_refine_ls_restrained_S_all 1.167
_refine_ls_R_factor_all 0.0766
_refine_ls_R_factor_gt 0.0714
_refine_ls_shift/su_max 0.000
_refine_ls_shift/su_mean 0.000
_refine_ls_structure_factor_coef Fsqd
_refine_ls_weighting_details 'w=1/[\s^2^(Fo^2^)+(0.0484P)^2^+11.9812P] where P=(Fo^2^+2Fc^2^)/3'
_refine_ls_weighting_scheme calc
_refine_ls_wR_factor_gt 0.1905
_refine_ls_wR_factor_ref 0.1929
_reflns_Friedel_coverage 0.000
_reflns_number_gt 1607
_reflns_number_total 1781
_reflns_threshold_expression 'I > 2\s(I)'
_cod_data_source_file c7nj04189f2.cif
_cod_data_source_block 4
_cod_database_code 7056948
_shelx_shelxl_version_number 2014/7
_shelx_space_group_comment
;
The symmetry employed for this shelxl refinement is uniquely defined
by the following loop, which should always be used as a source of
symmetry information in preference to the above space-group names.
They are only intended as comments.
;
_shelx_estimated_absorpt_t_min 0.726
_shelx_estimated_absorpt_t_max 0.986

loop_
_space_group_symop_operation_xyz
'x, y, z'
'-x, y, -z+1/2'
'x+1/2, y+1/2, z'
'-x+1/2, y+1/2, -z+1/2'
'-x, -y, -z'
'x, -y, z-1/2'
'-x+1/2, -y+1/2, -z'
'x+1/2, -y+1/2, z-1/2'

loop_
_atom_site_label
_atom_site_type_symbol
_atom_site_fract_x
_atom_site_fract_y
_atom_site_fract_z
_atom_site_U_iso_or_equiv
_atom_site_adp_type
_atom_site_occupancy
_atom_site_site_symmetry_order
_atom_site_calc_flag
_atom_site_refinement_flags_posn
_atom_site_refinement_flags_adp
_atom_site_refinement_flags_occupancy
V1 V 0.5000 0.03996(9) 0.2500 0.0372(4) Uani 1 2 d S T P
N1 N 0.6098(5) 0.0649(3) 0.3874(3) 0.0393(9) Uani 1 1 d . . .
N2 N 0.0000 0.2580(5) 0.2500 0.0474(14) Uani 1 2 d DS T P
H2A H 0.076(3) 0.2187(15) 0.284(2) 0.057 Uiso 1 1 d D U .
H2B H 0.049(5) 0.2958(15) 0.218(2) 0.057 Uiso 1 1 d D U .
O1 O 0.3626(4) 0.1694(3) 0.2833(2) 0.0495(9) Uani 1 1 d . . .
O2 O 0.3285(6) 0.2702(4) 0.3959(3) 0.0670(12) Uani 1 1 d . . .
O3 O 0.5313(6) 0.2425(4) 0.5528(3) 0.0658(12) Uani 1 1 d . . .
H3 H 0.4528 0.2684 0.5150 0.099 Uiso 1 1 calc R U .
O4 O 0.3440(4) -0.0367(3) 0.2553(2) 0.0460(8) Uani 1 1 d . . .
O5 O 0.0000 0.0422(5) 0.2500 0.078(2) Uani 1 2 d DS T P
H5A H 0.083(4) 0.004(3) 0.251(7) 0.117 Uiso 1 1 d D U .
C1 C 0.4003(6) 0.1989(4) 0.3646(4) 0.0463(11) Uani 1 1 d . . .
C2 C 0.5427(6) 0.1421(4) 0.4249(3) 0.0392(10) Uani 1 1 d . . .
C3 C 0.6008(7) 0.1655(4) 0.5159(3) 0.0469(11) Uani 1 1 d . . .
C4 C 0.7328(7) 0.1079(5) 0.5679(4) 0.0550(14) Uani 1 1 d . . .
H4 H 0.7774 0.1232 0.6278 0.066 Uiso 1 1 calc R U .
C5 C 0.7968(7) 0.0265(5) 0.5279(4) 0.0566(14) Uani 1 1 d . . .
H5 H 0.8817 -0.0154 0.5619 0.068 Uiso 1 1 calc R U .
C6 C 0.7350(6) 0.0077(4) 0.4379(3) 0.0474(12) Uani 1 1 d . . .
H6 H 0.7812 -0.0459 0.4118 0.057 Uiso 1 1 calc R U .

loop_
_atom_site_aniso_label
_atom_site_aniso_U_11
_atom_site_aniso_U_22
_atom_site_aniso_U_33
_atom_site_aniso_U_23
_atom_site_aniso_U_13
_atom_site_aniso_U_12
V1 0.0356(6) 0.0375(6) 0.0382(6) 0.000 0.0085(4) 0.000
N1 0.0369(19) 0.037(2) 0.042(2) 0.0011(16) 0.0072(16) 0.0029(15)
N2 0.046(3) 0.050(3) 0.044(3) 0.000 0.007(2) 0.000
O1 0.0404(17) 0.053(2) 0.050(2) -0.0012(17) 0.0019(15) 0.0105(15)
O2 0.063(2) 0.069(3) 0.064(3) -0.016(2) 0.004(2) 0.027(2)
O3 0.067(3) 0.079(3) 0.054(2) -0.019(2) 0.019(2) 0.007(2)
O4 0.0431(18) 0.0489(19) 0.0472(19) 0.0027(15) 0.0132(14) -0.0030(15)
O5 0.049(3) 0.058(4) 0.124(6) 0.000 0.016(4) 0.000
C1 0.041(2) 0.042(3) 0.055(3) -0.004(2) 0.011(2) 0.007(2)
C2 0.035(2) 0.039(2) 0.044(2) -0.0026(19) 0.0110(18) -0.0008(18)
C3 0.046(3) 0.054(3) 0.044(3) -0.002(2) 0.017(2) 0.000(2)
C4 0.051(3) 0.076(4) 0.038(2) 0.004(3) 0.011(2) -0.003(3)
C5 0.047(3) 0.072(4) 0.047(3) 0.018(3) 0.007(2) 0.011(3)
C6 0.041(2) 0.051(3) 0.047(3) 0.005(2) 0.006(2) 0.010(2)

loop_
_atom_type_symbol
_atom_type_description
_atom_type_scat_dispersion_real
_atom_type_scat_dispersion_imag
_atom_type_scat_source
C C 0.0033 0.0016 'International Tables Vol C Tables 4.2.6.8 and 6.1.1.4'
H H 0.0000 0.0000 'International Tables Vol C Tables 4.2.6.8 and 6.1.1.4'
N N 0.0061 0.0033 'International Tables Vol C Tables 4.2.6.8 and 6.1.1.4'
O O 0.0106 0.0060 'International Tables Vol C Tables 4.2.6.8 and 6.1.1.4'
V V 0.3005 0.5294 'International Tables Vol C Tables 4.2.6.8 and 6.1.1.4'

loop_
_geom_angle_atom_site_label_1
_geom_angle_atom_site_label_2
_geom_angle_atom_site_label_3
_geom_angle
_geom_angle_site_symmetry_1
_geom_angle_site_symmetry_3
O4 V1 O4 104.1(3) . 2_655
O4 V1 N1 90.51(16) . 2_655
O4 V1 N1 100.36(16) 2_655 2_655
O4 V1 N1 100.36(16) . .
O4 V1 N1 90.51(16) 2_655 .
N1 V1 N1 162.3(2) 2_655 .
O4 V1 O1 91.00(16) . .
O4 V1 O1 161.15(16) 2_655 .
N1 V1 O1 90.50(15) 2_655 .
N1 V1 O1 75.55(14) . .
O4 V1 O1 161.14(16) . 2_655
O4 V1 O1 91.00(16) 2_655 2_655
N1 V1 O1 75.55(14) 2_655 2_655
N1 V1 O1 90.51(15) . 2_655
O1 V1 O1 76.7(2) . 2_655
C6 N1 C2 119.5(4) . .
C6 N1 V1 124.6(3) . .
C2 N1 V1 115.9(3) . .
H2A N2 H2B 109.0(13) . .
C1 O1 V1 117.5(3) . .
C3 O3 H3 109.5 . .
O2 C1 O1 125.7(5) . .
O2 C1 C2 119.1(5) . .
O1 C1 C2 115.3(4) . .
N1 C2 C3 121.8(4) . .
N1 C2 C1 115.8(4) . .
C3 C2 C1 122.4(4) . .
O3 C3 C4 120.0(5) . .
O3 C3 C2 121.2(5) . .
C4 C3 C2 118.8(5) . .
C3 C4 C5 118.2(5) . .
C3 C4 H4 120.9 . .
C5 C4 H4 120.9 . .
C6 C5 C4 120.2(5) . .
C6 C5 H5 119.9 . .
C4 C5 H5 119.9 . .
N1 C6 C5 121.4(5) . .
N1 C6 H6 119.3 . .
C5 C6 H6 119.3 . .

loop_
_geom_bond_atom_site_label_1
_geom_bond_atom_site_label_2
_geom_bond_distance
_geom_bond_site_symmetry_2
V1 O4 1.624(3) .
V1 O4 1.624(3) 2_655
V1 N1 2.116(4) 2_655
V1 N1 2.116(4) .
V1 O1 2.149(4) .
V1 O1 2.149(4) 2_655
N1 C6 1.339(6) .
N1 C2 1.340(6) .
N2 H2A 0.870(16) .
N2 H2B 0.861(16) .
O1 C1 1.278(6) .
O2 C1 1.253(6) .
O3 C3 1.343(6) .
O3 H3 0.8200 .
O5 H5A 0.83(2) .
C1 C2 1.484(7) .
C2 C3 1.403(7) .
C3 C4 1.385(8) .
C4 C5 1.389(8) .
C4 H4 0.9300 .
C5 C6 1.379(8) .
C5 H5 0.9300 .
C6 H6 0.9300 .

loop_
_geom_hbond_atom_site_label_D
_geom_hbond_atom_site_label_H
_geom_hbond_atom_site_label_A
_geom_hbond_distance_DH
_geom_hbond_distance_HA
_geom_hbond_distance_DA
_geom_hbond_angle_DHA
_geom_hbond_site_symmetry_A
N2 H2B O3 0.861(16) 2.57(3) 3.124(4) 123(3) 8_455
N2 H2B O4 0.861(16) 2.34(2) 2.963(7) 129(2) 4
N2 H2A O1 0.870(16) 2.40(3) 3.067(4) 134(4) .
N2 H2A O2 0.870(16) 2.415(14) 3.029(4) 128.0(14) .
O3 H3 O2 0.82 1.87 2.593(6) 147.1 .
O5 H5A O4 0.83(2) 2.160(16) 2.942(4) 158(4) .
C4 H4 O4 0.93 2.53 3.094(6) 119.8 5_656
C6 H6 O2 0.93 2.45 3.285(7) 150.1 3_545

loop_
_geom_torsion_atom_site_label_1
_geom_torsion_atom_site_label_2
_geom_torsion_atom_site_label_3
_geom_torsion_atom_site_label_4
_geom_torsion
V1 O1 C1 O2 -177.1(5)
V1 O1 C1 C2 3.2(6)
C6 N1 C2 C3 0.5(7)
V1 N1 C2 C3 178.5(4)
C6 N1 C2 C1 -177.8(4)
V1 N1 C2 C1 0.2(5)
O2 C1 C2 N1 178.0(5)
O1 C1 C2 N1 -2.3(7)
O2 C1 C2 C3 -0.3(8)
O1 C1 C2 C3 179.5(5)
N1 C2 C3 O3 -179.3(5)
C1 C2 C3 O3 -1.2(8)
N1 C2 C3 C4 0.9(8)
C1 C2 C3 C4 179.1(5)
O3 C3 C4 C5 177.6(5)
C2 C3 C4 C5 -2.6(8)
C3 C4 C5 C6 3.1(9)
C2 N1 C6 C5 -0.1(8)
V1 N1 C6 C5 -178.0(4)
C4 C5 C6 N1 -1.7(9)
